data_2010765
loop_
_publ_author_name
'Yang, Yang-Yi'
'Chen, Xiao-Ming'
'Ng, Seik Weng'

_publ_section_title
;
 Bis(dicyclohexylammonium) adipate monohydrate
;
_journal_issue 3
_journal_name_full 'Acta Crystallographica Section C'
_journal_page_first e111
_journal_page_last e112
_journal_paper_doi 10.1107/S0108270100002419
_journal_volume 56
_journal_year 2000
_chemical_formula_iupac '2C12 H24 N 1+, C6 H8 O4 2-, H2 O'
_chemical_formula_moiety '2C12 H24 N 1+, C6 H8 O4 2-, H2 O'
_chemical_formula_sum 'C30 H58 N2 O5'
_chemical_formula_weight 526.78
_chemical_name_systematic
;
 Bis(dicyclohexylammonium) adipate monohydrate
;
_space_group_IT_number 15
_symmetry_cell_setting monoclinic
_symmetry_space_group_name_Hall '-C 2yc'
_symmetry_space_group_name_H-M 'C 1 2/c 1'
_audit_creation_method SHELXL-97
_cell_angle_alpha 90.00
_cell_angle_beta 104.560(10)
_cell_angle_gamma 90.00
_cell_formula_units_Z 4
_cell_length_a 10.155(3)
_cell_length_b 15.638(5)
_cell_length_c 20.102(6)
_cell_measurement_reflns_used 25
_cell_measurement_temperature 298(2)
_cell_measurement_theta_max 14.0
_cell_measurement_theta_min 7.0
_cell_volume 3089.8(16)
_computing_cell_refinement XSCANS
_computing_data_collection 'XSCANS (Siemens, 1990)'
_computing_data_reduction 'SHELXTL-Plus (Sheldrick, 1990)'
_computing_publication_material SHELXL97
_computing_structure_refinement 'SHELXL97 (Sheldrick, 1997)'
_computing_structure_solution 'SHELXS97 (Sheldrick, 1990)'
_diffrn_ambient_temperature 298(2)
_diffrn_measured_fraction_theta_full 1.000
_diffrn_measurement_device_type 'Siemens R3m'
_diffrn_measurement_method \w
_diffrn_radiation_monochromator graphite
_diffrn_radiation_source 'fine-focus sealed tube'
_diffrn_radiation_type MoK\a
_diffrn_radiation_wavelength .71073
_diffrn_reflns_av_R_equivalents .089
_diffrn_reflns_av_sigmaI/netI .0793
_diffrn_reflns_limit_h_max 12
_diffrn_reflns_limit_h_min 0
_diffrn_reflns_limit_k_max 18
_diffrn_reflns_limit_k_min 0
_diffrn_reflns_limit_l_max 23
_diffrn_reflns_limit_l_min -23
_diffrn_reflns_number 2879
_diffrn_reflns_theta_full 25.00
_diffrn_reflns_theta_max 25.00
_diffrn_reflns_theta_min 2.09
_diffrn_standards_decay_% 0
_diffrn_standards_interval_count 118
_diffrn_standards_number 2
_exptl_absorpt_coefficient_mu .075
_exptl_absorpt_correction_T_max 1.000
_exptl_absorpt_correction_T_min .912
_exptl_absorpt_correction_type empirical
_exptl_absorpt_process_details '\y scan (North et al., 1968)'
_exptl_crystal_colour Colorless
_exptl_crystal_density_diffrn 1.132
_exptl_crystal_density_method 'not measured'
_exptl_crystal_description Parallelepiped
_exptl_crystal_F_000 1168
_exptl_crystal_size_max .50
_exptl_crystal_size_mid .50
_exptl_crystal_size_min .40
_refine_diff_density_max .177
_refine_diff_density_min -.180
_refine_ls_extinction_coef .0170(10)
_refine_ls_extinction_method SHELXL97
_refine_ls_goodness_of_fit_ref .977
_refine_ls_hydrogen_treatment mixed
_refine_ls_matrix_type full
_refine_ls_number_parameters 181
_refine_ls_number_reflns 2715
_refine_ls_number_restraints 0
_refine_ls_restrained_S_all .977
_refine_ls_R_factor_all .125
_refine_ls_R_factor_gt .059
_refine_ls_shift/su_max .001
_refine_ls_shift/su_mean .000
_refine_ls_structure_factor_coef Fsqd
_refine_ls_weighting_details 'w = 1/[\s^2^(Fo^2^)+(0.0754P)^2^] where P = (Fo^2^+2Fc^2^)/3'
_refine_ls_weighting_scheme calc
_refine_ls_wR_factor_ref .159
_reflns_number_gt 1461
_reflns_number_total 2715
_reflns_threshold_expression I>2\s(I)
_cod_data_source_file qb0184.cif
_cod_data_source_block I
_cod_depositor_comments
;
The following automatic conversions were performed:
'_symmetry_cell_setting' value 'Monoclinic' changed to 'monoclinic'
according to '/home/saulius/struct/CIF-dictionaries/cif_core.dic'
dictionary named 'cif_core.dic' version 2.4.1 from 2010-06-29.

Automatic conversion script
Id: cif_fix_enum 1527 2010-12-29 10:47:43Z saulius 

The following automatic conversions were performed:

'_symmetry_cell_setting' value 'Monoclinic' changed to 'monoclinic'
according to /home/saulius/struct/CIF-dictionaries/cif_core.dic
dictionary named 'cif_core.dic' version 2.4.1 from 2010-06-29.

Automatic conversion script
Id: cif_fix_values 1715 2011-07-08 13:25:40Z adriana 
;
_cod_original_sg_symbol_H-M 'C 2/c'
_cod_database_code 2010765
_cod_database_fobs_code 2010765

loop_
_symmetry_equiv_pos_as_xyz
'x, y, z'
'-x, y, -z+1/2'
'x+1/2, y+1/2, z'
'-x+1/2, y+1/2, -z+1/2'
'-x, -y, -z'
'x, -y, z-1/2'
'-x+1/2, -y+1/2, -z'
'x+1/2, -y+1/2, z-1/2'

loop_
_atom_site_label
_atom_site_fract_x
_atom_site_fract_y
_atom_site_fract_z
_atom_site_U_iso_or_equiv
_atom_site_adp_type
_atom_site_calc_flag
_atom_site_refinement_flags
_atom_site_occupancy
_atom_site_disorder_assembly
_atom_site_disorder_group
_atom_site_type_symbol
O1 .4503(2) .2493(2) .37820(10) .0600(10) Uani d . 1 . . O
O2 .2711(2) .2268(2) .29180(10) .0660(10) Uani d . 1 . . O
O3 .0000 .3095(3) .2500 .0830(10) Uani d S 1 . . O
N1 .6777(2) .2361(2) .33400(10) .0330(10) Uani d . 1 . . N
C1 .3262(3) .2382(2) .35380(10) .0360(10) Uani d . 1 . . C
C2 .2333(2) .2380(2) .40220(10) .0370(10) Uani d . 1 . . C
C3 .2995(2) .2516(2) .47750(10) .0390(10) Uani d . 1 . . C
C4 .7297(2) .1542(2) .36950(10) .0340(10) Uani d . 1 . . C
C5 .6401(3) .0821(2) .3342(2) .0500(10) Uani d . 1 . . C
C6 .6864(3) -.0038(2) .3674(2) .0630(10) Uani d . 1 . . C
C7 .8353(4) -.0201(2) .3721(2) .0690(10) Uani d . 1 . . C
C8 .9224(3) .0538(2) .4071(2) .0710(10) Uani d . 1 . . C
C9 .8772(3) .1379(2) .3709(2) .0520(10) Uani d . 1 . . C
C10 .7601(2) .3155(2) .35640(10) .0330(10) Uani d . 1 . . C
C11 .7927(3) .3307(2) .43340(10) .0440(10) Uani d . 1 . . C
C12 .8804(3) .4107(2) .4507(2) .0510(10) Uani d . 1 . . C
C13 .8098(3) .4889(2) .4126(2) .0620(10) Uani d . 1 . . C
C14 .7664(3) .4730(2) .3359(2) .0630(10) Uani d . 1 . . C
C15 .6831(3) .3913(2) .3181(2) .0490(10) Uani d . 1 . . C
H1a .590(3) .247(2) .3430(10) .055(8) Uiso d . 1 . . H
H1b .674(3) .230(2) .2870(10) .040(7) Uiso d . 1 . . H
H3w .069(5) .268(3) .263(3) .17(2) Uiso d . 1 . . H
H2a .1651 .2821 .3874 .055 Uiso d R 1 . . H
H2b .1862 .1835 .3973 .055 Uiso d R 1 . . H
H3a .3446 .3068 .4832 .058 Uiso d R 1 . . H
H3b .3686 .2081 .4928 .058 Uiso d R 1 . . H
H4 .7218 .1579 .4170 .051 Uiso d R 1 . . H
H5a .6414 .0805 .2861 .075 Uiso d R 1 . . H
H5b .5472 .0926 .3364 .075 Uiso d R 1 . . H
H6a .6326 -.0488 .3403 .094 Uiso d R 1 . . H
H6b .6710 -.0056 .4130 .094 Uiso d R 1 . . H
H7a .8634 -.0722 .3979 .103 Uiso d R 1 . . H
H7b .8484 -.0279 .3263 .103 Uiso d R 1 . . H
H8a .9170 .0575 .4545 .106 Uiso d R 1 . . H
H8b 1.0166 .0430 .4072 .106 Uiso d R 1 . . H
H9a .8880 .1359 .3243 .079 Uiso d R 1 . . H
H9b .9332 .1840 .3951 .079 Uiso d R 1 . . H
H10 .8462 .3097 .3432 .049 Uiso d R 1 . . H
H11a .8407 .2818 .4576 .066 Uiso d R 1 . . H
H11b .7091 .3382 .4477 .066 Uiso d R 1 . . H
H12a .9004 .4209 .4998 .076 Uiso d R 1 . . H
H12b .9659 .4014 .4386 .076 Uiso d R 1 . . H
H13a .8712 .5374 .4221 .093 Uiso d R 1 . . H
H13b .7303 .5025 .4290 .093 Uiso d R 1 . . H
H14a .7129 .5212 .3136 .094 Uiso d R 1 . . H
H14b .8469 .4689 .3184 .094 Uiso d R 1 . . H
H15a .5970 .3979 .3303 .074 Uiso d R 1 . . H
H15b .6639 .3809 .2691 .074 Uiso d R 1 . . H

loop_
_atom_site_aniso_label
_atom_site_aniso_U_11
_atom_site_aniso_U_22
_atom_site_aniso_U_33
_atom_site_aniso_U_12
_atom_site_aniso_U_13
_atom_site_aniso_U_23
O1 .0300(10) .101(2) .0570(10) -.0030(10) .0260(10) -.008(2)
O2 .0560(10) .117(2) .0290(10) -.0040(10) .0190(10) -.0050(10)
O3 .056(2) .119(4) .072(2) .000 .014(2) .000
N1 .0220(10) .051(2) .0260(10) .0000(10) .0090(10) .0010(10)
C1 .036(2) .041(2) .036(2) .0030(10) .0170(10) .0010(10)
C2 .0270(10) .055(2) .0330(10) -.0020(10) .0140(10) .0020(10)
C3 .0260(10) .061(2) .0300(10) .0020(10) .0110(10) .0040(10)
C4 .0270(10) .047(2) .031(2) -.0010(10) .0090(10) .0010(10)
C5 .036(2) .055(2) .056(2) -.006(2) .008(2) -.011(2)
C6 .063(2) .047(2) .080(2) -.011(2) .020(2) -.007(2)
C7 .069(2) .056(2) .083(3) .017(2) .023(2) .004(2)
C8 .043(2) .063(2) .099(3) .012(2) .006(2) .011(2)
C9 .026(2) .058(2) .072(2) .003(2) .010(2) .007(2)
C10 .0250(10) .046(2) .0300(10) -.0010(10) .0110(10) .0030(10)
C11 .041(2) .056(2) .035(2) -.004(2) .0100(10) -.0010(10)
C12 .041(2) .059(2) .049(2) -.011(2) .005(2) -.007(2)
C13 .046(2) .056(2) .079(2) -.001(2) .006(2) -.011(2)
C14 .062(2) .048(2) .072(2) -.005(2) .004(2) .014(2)
C15 .047(2) .049(2) .047(2) .004(2) .004(2) .007(2)

loop_
_atom_type_symbol
_atom_type_description
_atom_type_scat_dispersion_real
_atom_type_scat_dispersion_imag
_atom_type_scat_source
C C .0033 .0016 'International Tables Vol C Tables 4.2.6.8 and 6.1.1.4'
H H .0000 .0000 'International Tables Vol C Tables 4.2.6.8 and 6.1.1.4'
N N .0061 .0033 'International Tables Vol C Tables 4.2.6.8 and 6.1.1.4'
O O .0106 .0060 'International Tables Vol C Tables 4.2.6.8 and 6.1.1.4'

loop_
_geom_angle_atom_site_label_1
_geom_angle_atom_site_label_2
_geom_angle_atom_site_label_3
_geom_angle_site_symmetry_1
_geom_angle_site_symmetry_3
_geom_angle
C4 N1 C10 . . 117.5(2)
O2 C1 O1 . . 124.8(2)
O2 C1 C2 . . 116.5(2)
O1 C1 C2 . . 118.6(2)
C3 C2 C1 . . 116.8(2)
C2 C3 C3 . 7_556 113.6(3)
N1 C4 C5 . . 108.5(2)
N1 C4 C9 . . 112.5(2)
C5 C4 C9 . . 111.1(2)
C4 C5 C6 . . 111.7(2)
C7 C6 C5 . . 111.7(3)
C6 C7 C8 . . 111.0(3)
C7 C8 C9 . . 111.5(3)
C4 C9 C8 . . 109.5(2)
N1 C10 C11 . . 113.5(2)
N1 C10 C15 . . 108.4(2)
C11 C10 C15 . . 110.3(2)
C10 C11 C12 . . 109.2(2)
C11 C12 C13 . . 111.7(2)
C14 C13 C12 . . 111.1(3)
C13 C14 C15 . . 112.3(3)
C10 C15 C14 . . 110.5(2)
C4 N1 H1a . . 108(2)
C10 N1 H1a . . 106(2)
C4 N1 H1b . . 108(2)
C10 N1 H1b . . 105(2)
H1a N1 H1b . . 113(2)
C3 C2 H2a . . 108.1
C1 C2 H2a . . 108.3
C3 C2 H2b . . 108.0
C1 C2 H2b . . 108.0
H2a C2 H2b . . 107.3
C2 C3 H3a . . 108.8
C3 C3 H3a 7_556 . 108.9
C2 C3 H3b . . 108.8
C3 C3 H3b 7_556 . 108.9
H3a C3 H3b . . 107.7
N1 C4 H4 . . 108.0
C5 C4 H4 . . 108.4
C9 C4 H4 . . 108.3
C4 C5 H5a . . 109.3
C6 C5 H5a . . 109.5
C4 C5 H5b . . 109.3
C6 C5 H5b . . 109.1
H5a C5 H5b . . 107.9
C7 C6 H6a . . 109.1
C5 C6 H6a . . 109.0
C7 C6 H6b . . 109.5
C5 C6 H6b . . 109.6
H6a C6 H6b . . 107.9
C6 C7 H7a . . 109.3
C8 C7 H7a . . 109.4
C6 C7 H7b . . 109.6
C8 C7 H7b . . 109.5
H7a C7 H7b . . 108.0
C7 C8 H8a . . 109.4
C9 C8 H8a . . 109.5
C7 C8 H8b . . 109.2
C9 C8 H8b . . 109.3
H8a C8 H8b . . 107.9
C4 C9 H9a . . 109.8
C8 C9 H9a . . 110.0
C4 C9 H9b . . 109.7
C8 C9 H9b . . 109.6
H9a C9 H9b . . 108.2
N1 C10 H10 . . 108.1
C11 C10 H10 . . 108.1
C15 C10 H10 . . 108.3
C10 C11 H11a . . 109.9
C12 C11 H11a . . 110.0
C10 C11 H11b . . 109.8
C12 C11 H11b . . 109.7
H11a C11 H11b . . 108.3
C11 C12 H12a . . 109.2
C13 C12 H12a . . 109.4
C11 C12 H12b . . 109.2
C13 C12 H12b . . 109.3
H12a C12 H12b . . 108.0
C14 C13 H13a . . 109.7
C12 C13 H13a . . 109.4
C14 C13 H13b . . 109.2
C12 C13 H13b . . 109.4
H13a C13 H13b . . 108.0
C13 C14 H14a . . 109.2
C15 C14 H14a . . 109.2
C13 C14 H14b . . 109.0
C15 C14 H14b . . 109.2
H14a C14 H14b . . 107.9
C10 C15 H15a . . 109.7
C14 C15 H15a . . 109.5
C10 C15 H15b . . 109.3
C14 C15 H15b . . 109.7
H15a C15 H15b . . 108.1

loop_
_geom_bond_atom_site_label_1
_geom_bond_atom_site_label_2
_geom_bond_site_symmetry_2
_geom_bond_distance
_geom_bond_publ_flag
O1 C1 . 1.244(3) ?
O2 C1 . 1.243(3) ?
N1 C4 . 1.496(3) ?
N1 C10 . 1.501(3) ?
C1 C2 . 1.515(3) ?
C2 C3 . 1.509(3) ?
C3 C3 7_556 1.514(5) ?
C4 C5 . 1.509(4) ?
C4 C9 . 1.513(4) ?
C5 C6 . 1.522(4) ?
C6 C7 . 1.512(5) ?
C7 C8 . 1.516(4) ?
C8 C9 . 1.518(4) ?
C10 C11 . 1.517(3) ?
C10 C15 . 1.519(4) ?
C11 C12 . 1.523(4) ?
C12 C13 . 1.524(4) ?
C13 C14 . 1.513(4) ?
C14 C15 . 1.525(4) ?
O3 H3w . .95(4) ?
N1 H1a . .97(3) ?
N1 H1b . .94(3) ?
C2 H2a . .9700 ?
C2 H2b . .9700 ?
C3 H3a . .9700 ?
C3 H3b . .9700 ?
C4 H4 . .9800 ?
C5 H5a . .9702 ?
C5 H5b . .9700 ?
C6 H6a . .9700 ?
C6 H6b . .9700 ?
C7 H7a . .9700 ?
C7 H7b . .9699 ?
C8 H8a . .9701 ?
C8 H8b . .9699 ?
C9 H9a . .9698 ?
C9 H9b . .9700 ?
C10 H10 . .9800 ?
C11 H11a . .9700 ?
C11 H11b . .9700 ?
C12 H12a . .9698 ?
C12 H12b . .9701 ?
C13 H13a . .9700 ?
C13 H13b . .9700 ?
C14 H14a . .9700 ?
C14 H14b . .9701 ?
C15 H15a . .9701 ?
C15 H15b . .9699 ?

loop_
_geom_hbond_atom_site_label_D
_geom_hbond_atom_site_label_H
_geom_hbond_atom_site_label_A
_geom_hbond_site_symmetry_A
_geom_hbond_distance_DH
_geom_hbond_distance_HA
_geom_hbond_distance_DA
_geom_hbond_angle_DHA
N1 H1a O1 1_555 .97(3) 1.74(3) 2.683(3) 165(2)
N1 H1b O2 2_655 .94(2) 1.81(2) 2.711(3) 160(3)
O3 H3w O2 1_555 .94(5) 2.09(5) 2.966(3) 154(4)
